data_4505617
loop_
_publ_author_name
'Nath, Bhaskar'
'Baruah, Jubaraj B.'

_publ_section_title
;
 An Imidazole-Based Bisphenol
 2-((2-Hydroxy-3,5-dimethylphenyl)(imidazol-4-yl)methyl)-4,6-dimethylphenol:
 A Versatile Host for Anions
;
_journal_issue 3
_journal_name_full 'Crystal Growth &amp; Design'
_journal_page_first 1671
_journal_paper_doi 10.1021/cg2017215
_journal_volume 12
_journal_year 2012
_chemical_formula_sum 'C24 H28 N2 O7'
_chemical_formula_weight 456.48
_chemical_name_systematic
; 
 ? 
;
_space_group_IT_number 14
_symmetry_cell_setting monoclinic
_symmetry_space_group_name_Hall '-P 2ybc'
_symmetry_space_group_name_H-M 'P 1 21/c 1'
_atom_sites_solution_hydrogens geom
_atom_sites_solution_primary direct
_atom_sites_solution_secondary difmap
_audit_creation_method SHELXL-97
_cell_angle_alpha 90.00
_cell_angle_beta 90.744(4)
_cell_angle_gamma 90.00
_cell_formula_units_Z 4
_cell_length_a 15.7164(10)
_cell_length_b 9.2068(5)
_cell_length_c 16.0795(10)
_cell_measurement_temperature 296(2)
_cell_volume 2326.5(2)
_computing_cell_refinement 'Bruker SMART'
_computing_data_collection 'Bruker SMART'
_computing_data_reduction 'Bruker SAINT'
_computing_structure_refinement 'SHELXL-97 (Sheldrick, 1997)'
_computing_structure_solution 'SHELXS-97 (Sheldrick, 1990)'
_diffrn_ambient_temperature 296(2)
_diffrn_measured_fraction_theta_full 0.980
_diffrn_measured_fraction_theta_max 0.980
_diffrn_measurement_device_type 'CCD area detector'
_diffrn_measurement_method 'phi and omega scans'
_diffrn_radiation_monochromator graphite
_diffrn_radiation_source 'fine-focus sealed tube'
_diffrn_radiation_type MoK\a
_diffrn_radiation_wavelength 0.71073
_diffrn_reflns_av_R_equivalents 0.1050
_diffrn_reflns_av_sigmaI/netI 0.0549
_diffrn_reflns_limit_h_max 19
_diffrn_reflns_limit_h_min -18
_diffrn_reflns_limit_k_max 8
_diffrn_reflns_limit_k_min -11
_diffrn_reflns_limit_l_max 18
_diffrn_reflns_limit_l_min -19
_diffrn_reflns_number 19941
_diffrn_reflns_theta_full 26.00
_diffrn_reflns_theta_max 26.00
_diffrn_reflns_theta_min 2.53
_exptl_absorpt_coefficient_mu 0.096
_exptl_absorpt_correction_type none
_exptl_crystal_colour colorless
_exptl_crystal_density_diffrn 1.303
_exptl_crystal_density_method 'not measured'
_exptl_crystal_description block
_exptl_crystal_F_000 968
_exptl_crystal_size_max 0.36
_exptl_crystal_size_mid 0.25
_exptl_crystal_size_min 0.16
_refine_diff_density_max 0.254
_refine_diff_density_min -0.219
_refine_diff_density_rms 0.052
_refine_ls_extinction_method none
_refine_ls_goodness_of_fit_ref 0.706
_refine_ls_hydrogen_treatment mixed
_refine_ls_matrix_type full
_refine_ls_number_parameters 316
_refine_ls_number_reflns 4484
_refine_ls_number_restraints 0
_refine_ls_restrained_S_all 0.706
_refine_ls_R_factor_all 0.0723
_refine_ls_R_factor_gt 0.0505
_refine_ls_shift/su_max 0.002
_refine_ls_shift/su_mean 0.000
_refine_ls_structure_factor_coef Fsqd
_refine_ls_weighting_details 'calc w=1/[\s^2^(Fo^2^)+(0.1068P)^2^+1.0445P] where P=(Fo^2^+2Fc^2^)/3'
_refine_ls_weighting_scheme calc
_refine_ls_wR_factor_gt 0.1288
_refine_ls_wR_factor_ref 0.1441
_reflns_number_gt 2945
_reflns_number_total 4484
_reflns_threshold_expression >2sigma(I)
_cod_data_source_file cg2017215_si_004.cif
_cod_data_source_block 123
_cod_depositor_comments
;
The following automatic conversions were performed:

'_symmetry_cell_setting' value 'Monoclinic' changed to 'monoclinic'
according to /home/saulius/struct/CIF-dictionaries/cif_core.dic
dictionary named 'cif_core.dic' version 2.4.1 from 2010-06-29.

Automatic conversion script
Id: cif_fix_values 1715 2011-07-08 13:25:40Z adriana 
;
_cod_original_sg_symbol_H-M 'P2(1)/c  '
_cod_database_code 4505617

loop_
_symmetry_equiv_pos_as_xyz
'x, y, z'
'-x, y+1/2, -z+1/2'
'-x, -y, -z'
'x, -y-1/2, z-1/2'

loop_
_atom_site_label
_atom_site_type_symbol
_atom_site_fract_x
_atom_site_fract_y
_atom_site_fract_z
_atom_site_U_iso_or_equiv
_atom_site_adp_type
_atom_site_occupancy
_atom_site_symmetry_multiplicity
_atom_site_calc_flag
_atom_site_refinement_flags
C9 C 0.76042(11) -0.02020(18) 0.96496(11) 0.0402(4) Uani 1 1 d .
H9 H 0.7950 -0.0540 1.0123 0.048 Uiso 1 1 calc R
C5 C 0.72671(11) 0.23341(19) 0.91081(12) 0.0431(4) Uani 1 1 d .
H5 H 0.7281 0.1962 0.8571 0.052 Uiso 1 1 calc R
C13 C 0.67470(12) -0.09753(18) 0.96966(12) 0.0441(4) Uani 1 1 d .
C6 C 0.74627(10) 0.14257(18) 0.97702(11) 0.0392(4) Uani 1 1 d .
C1 C 0.74585(11) 0.19961(19) 1.05724(11) 0.0429(4) Uani 1 1 d .
C2 C 0.72441(12) 0.3447(2) 1.07123(12) 0.0478(5) Uani 1 1 d .
C12 C 0.79804(12) -0.14918(19) 0.82409(12) 0.0464(5) Uani 1 1 d .
H12 H 0.7516 -0.2105 0.8158 0.056 Uiso 1 1 calc R
C3 C 0.70404(12) 0.4301(2) 1.00296(13) 0.0502(5) Uani 1 1 d .
H3 H 0.6890 0.5266 1.0117 0.060 Uiso 1 1 calc R
C4 C 0.70510(11) 0.37788(19) 0.92200(13) 0.0474(5) Uani 1 1 d .
C10 C 0.80919(11) -0.05469(18) 0.88744(11) 0.0401(4) Uani 1 1 d .
C18 C 0.61618(12) -0.0867(2) 0.90455(13) 0.0518(5) Uani 1 1 d .
H18 H 0.6318 -0.0377 0.8565 0.062 Uiso 1 1 calc R
C14 C 0.65001(13) -0.1675(2) 1.04184(14) 0.0521(5) Uani 1 1 d .
C11 C 0.92006(13) -0.0405(2) 0.80548(13) 0.0529(5) Uani 1 1 d .
H11 H 0.9719 -0.0125 0.7833 0.063 Uiso 1 1 calc R
C17 C 0.53517(13) -0.1464(2) 0.90840(15) 0.0630(6) Uani 1 1 d .
C7 C 0.72130(17) 0.4060(3) 1.15822(14) 0.0709(7) Uani 1 1 d .
H7A H 0.7029 0.5054 1.1559 0.106 Uiso 1 1 calc R
H7B H 0.7769 0.4011 1.1834 0.106 Uiso 1 1 calc R
H7C H 0.6821 0.3505 1.1907 0.106 Uiso 1 1 calc R
C16 C 0.51390(15) -0.2171(3) 0.98090(17) 0.0726(7) Uani 1 1 d .
H16 H 0.4601 -0.2586 0.9846 0.087 Uiso 1 1 calc R
C8 C 0.68521(16) 0.4753(2) 0.84918(15) 0.0674(6) Uani 1 1 d .
H8A H 0.6504 0.5547 0.8671 0.101 Uiso 1 1 calc R
H8B H 0.6553 0.4209 0.8071 0.101 Uiso 1 1 calc R
H8C H 0.7372 0.5124 0.8269 0.101 Uiso 1 1 calc R
C15 C 0.56871(15) -0.2287(2) 1.04778(17) 0.0674(7) Uani 1 1 d .
C19 C 0.54158(19) -0.3018(4) 1.1280(2) 0.1089(11) Uani 1 1 d .
H19A H 0.4838 -0.2758 1.1398 0.163 Uiso 1 1 calc R
H19B H 0.5780 -0.2704 1.1729 0.163 Uiso 1 1 calc R
H19C H 0.5458 -0.4053 1.1220 0.163 Uiso 1 1 calc R
C20 C 0.47199(16) -0.1288(4) 0.83836(18) 0.0950(9) Uani 1 1 d .
H20A H 0.4614 -0.2215 0.8129 0.142 Uiso 1 1 calc R
H20B H 0.4944 -0.0631 0.7978 0.142 Uiso 1 1 calc R
H20C H 0.4198 -0.0904 0.8596 0.142 Uiso 1 1 calc R
C21 C 0.04722(13) 0.2538(2) 0.42629(13) 0.0527(5) Uani 1 1 d .
C24 C 0.04239(13) 0.0988(2) 0.60983(13) 0.0519(5) Uani 1 1 d .
C22 C 0.10229(13) 0.1415(2) 0.46447(13) 0.0561(5) Uani 1 1 d .
H22 H 0.1463 0.1100 0.4309 0.067 Uiso 1 1 calc R
C23 C 0.09989(13) 0.0780(2) 0.53814(13) 0.0578(5) Uani 1 1 d .
H23 H 0.1416 0.0078 0.5466 0.069 Uiso 1 1 calc R
O1 O 0.76252(10) 0.10551(16) 1.12214(9) 0.0581(4) Uani 1 1 d .
O5 O -0.01675(10) 0.19528(18) 0.60626(9) 0.0651(4) Uani 1 1 d .
H5A H -0.0210 0.2265 0.5586 0.098 Uiso 1 1 calc R
O3 O -0.01542(10) 0.30380(18) 0.46889(9) 0.0726(5) Uani 1 1 d .
O2 O 0.70366(10) -0.17975(17) 1.11041(10) 0.0690(4) Uani 1 1 d .
H2 H 0.7261 -0.1010 1.1199 0.104 Uiso 1 1 calc R
O4 O 0.06155(10) 0.29490(17) 0.35525(9) 0.0690(4) Uani 1 1 d .
O7 O 0.87274(11) 0.2035(2) 0.23658(12) 0.0696(5) Uani 1 1 d .
O6 O 0.05389(11) 0.02513(19) 0.67132(10) 0.0762(5) Uani 1 1 d .
N1 N 0.88654(9) 0.01104(16) 0.87366(10) 0.0483(4) Uani 1 1 d .
H1A H 0.9094 0.0761 0.9051 0.058 Uiso 1 1 calc R
N2 N 0.86808(10) -0.13807(17) 0.77390(10) 0.0506(4) Uani 1 1 d .
H2A H 0.8764 -0.1871 0.7292 0.061 Uiso 1 1 calc R
H7E H 0.912(2) 0.239(4) 0.207(2) 0.134(14) Uiso 1 1 d .
H7F H 0.8920(18) 0.132(3) 0.2708(17) 0.089(9) Uiso 1 1 d .
H1 H 0.7964(17) 0.147(3) 1.1613(16) 0.083(8) Uiso 1 1 d .

loop_
_atom_site_aniso_label
_atom_site_aniso_U_11
_atom_site_aniso_U_22
_atom_site_aniso_U_33
_atom_site_aniso_U_23
_atom_site_aniso_U_13
_atom_site_aniso_U_12
C9 0.0388(10) 0.0395(9) 0.0425(10) 0.0006(7) 0.0076(8) -0.0026(7)
C5 0.0401(10) 0.0451(10) 0.0441(10) -0.0012(8) 0.0053(8) -0.0061(7)
C13 0.0418(10) 0.0372(9) 0.0536(11) -0.0054(8) 0.0154(9) -0.0037(7)
C6 0.0311(9) 0.0407(9) 0.0460(11) -0.0021(7) 0.0057(8) -0.0048(7)
C1 0.0364(10) 0.0485(10) 0.0439(11) -0.0008(8) 0.0021(8) -0.0067(7)
C2 0.0411(10) 0.0475(10) 0.0548(12) -0.0114(9) 0.0031(9) -0.0059(8)
C12 0.0456(11) 0.0437(10) 0.0501(11) -0.0008(8) 0.0094(9) 0.0003(8)
C3 0.0413(11) 0.0384(10) 0.0710(14) -0.0057(9) 0.0052(10) -0.0042(8)
C4 0.0372(10) 0.0432(10) 0.0617(13) 0.0044(9) 0.0013(9) -0.0055(7)
C10 0.0369(10) 0.0360(9) 0.0475(11) 0.0040(7) 0.0081(8) -0.0010(7)
C18 0.0442(11) 0.0531(11) 0.0582(13) -0.0097(9) 0.0105(10) -0.0052(8)
C14 0.0506(12) 0.0446(10) 0.0614(13) 0.0031(9) 0.0167(10) 0.0001(8)
C11 0.0442(11) 0.0556(12) 0.0593(13) 0.0071(10) 0.0176(10) 0.0066(9)
C17 0.0444(12) 0.0690(14) 0.0760(16) -0.0224(12) 0.0143(11) -0.0089(10)
C7 0.0814(17) 0.0655(14) 0.0659(15) -0.0252(12) -0.0007(12) 0.0023(12)
C16 0.0463(13) 0.0696(15) 0.102(2) -0.0105(13) 0.0194(14) -0.0163(10)
C8 0.0698(15) 0.0543(12) 0.0782(16) 0.0147(11) -0.0020(12) -0.0021(10)
C15 0.0578(14) 0.0547(12) 0.0904(18) 0.0074(11) 0.0347(13) -0.0067(10)
C19 0.082(2) 0.117(2) 0.128(3) 0.046(2) 0.0475(19) -0.0141(17)
C20 0.0503(15) 0.142(3) 0.092(2) -0.0325(18) -0.0005(14) -0.0160(15)
C21 0.0526(12) 0.0578(12) 0.0479(12) -0.0065(9) 0.0072(10) 0.0079(9)
C24 0.0455(12) 0.0618(12) 0.0483(12) -0.0047(10) 0.0019(9) -0.0006(9)
C22 0.0438(12) 0.0737(14) 0.0509(13) -0.0044(10) 0.0111(9) 0.0152(9)
C23 0.0450(12) 0.0754(14) 0.0531(13) 0.0026(10) 0.0048(10) 0.0156(10)
O1 0.0705(10) 0.0573(9) 0.0464(8) 0.0001(7) -0.0032(7) -0.0034(7)
O5 0.0644(10) 0.0824(11) 0.0487(9) -0.0042(7) 0.0154(8) 0.0183(8)
O3 0.0720(10) 0.0864(11) 0.0599(9) 0.0051(8) 0.0192(8) 0.0401(8)
O2 0.0719(11) 0.0660(10) 0.0696(10) 0.0194(8) 0.0165(9) -0.0048(8)
O4 0.0819(11) 0.0731(10) 0.0524(9) 0.0074(7) 0.0177(8) 0.0235(8)
O7 0.0542(10) 0.0860(13) 0.0687(11) 0.0045(9) -0.0021(9) -0.0005(9)
O6 0.0757(11) 0.0958(12) 0.0574(10) 0.0189(9) 0.0160(8) 0.0132(9)
N1 0.0408(9) 0.0473(9) 0.0570(10) -0.0028(7) 0.0115(7) -0.0048(7)
N2 0.0543(10) 0.0530(10) 0.0449(9) -0.0002(7) 0.0137(8) 0.0114(8)

loop_
_atom_type_symbol
_atom_type_description
_atom_type_scat_dispersion_real
_atom_type_scat_dispersion_imag
_atom_type_scat_source
C C 0.0033 0.0016 'International Tables Vol C Tables 4.2.6.8 and 6.1.1.4'
H H 0.0000 0.0000 'International Tables Vol C Tables 4.2.6.8 and 6.1.1.4'
N N 0.0061 0.0033 'International Tables Vol C Tables 4.2.6.8 and 6.1.1.4'
O O 0.0106 0.0060 'International Tables Vol C Tables 4.2.6.8 and 6.1.1.4'

loop_
_geom_angle_atom_site_label_1
_geom_angle_atom_site_label_2
_geom_angle_atom_site_label_3
_geom_angle
C10 C9 C13 113.69(14)
C10 C9 C6 112.86(14)
C13 C9 C6 108.73(14)
C4 C5 C6 122.16(18)
C14 C13 C18 118.33(17)
C14 C13 C9 120.97(18)
C18 C13 C9 120.38(16)
C5 C6 C1 118.71(16)
C5 C6 C9 121.73(16)
C1 C6 C9 119.33(16)
O1 C1 C6 117.45(16)
O1 C1 C2 121.53(17)
C6 C1 C2 120.92(17)
C3 C2 C1 118.00(17)
C3 C2 C7 120.82(18)
C1 C2 C7 121.16(19)
C10 C12 N2 107.31(17)
C2 C3 C4 122.77(17)
C5 C4 C3 117.43(18)
C5 C4 C8 121.33(19)
C3 C4 C8 121.23(18)
C12 C10 N1 105.54(16)
C12 C10 C9 134.30(16)
N1 C10 C9 120.00(15)
C13 C18 C17 122.5(2)
O2 C14 C13 122.03(17)
O2 C14 C15 117.37(19)
C13 C14 C15 120.6(2)
N1 C11 N2 108.44(17)
C16 C17 C18 117.2(2)
C16 C17 C20 121.3(2)
C18 C17 C20 121.5(2)
C15 C16 C17 122.8(2)
C16 C15 C14 118.6(2)
C16 C15 C19 121.2(2)
C14 C15 C19 120.1(3)
O4 C21 O3 122.29(19)
O4 C21 C22 119.30(18)
O3 C21 C22 118.41(18)
O6 C24 O5 121.57(19)
O6 C24 C23 118.37(19)
O5 C24 C23 120.05(19)
C23 C22 C21 131.20(19)
C22 C23 C24 131.50(19)
C11 N1 C10 109.90(16)
C11 N2 C12 108.81(16)

loop_
_geom_bond_atom_site_label_1
_geom_bond_atom_site_label_2
_geom_bond_distance
C9 C10 1.506(2)
C9 C13 1.527(2)
C9 C6 1.528(2)
C5 C4 1.385(3)
C5 C6 1.385(2)
C13 C14 1.387(3)
C13 C18 1.388(3)
C6 C1 1.393(2)
C1 O1 1.379(2)
C1 C2 1.397(3)
C2 C3 1.384(3)
C2 C7 1.510(3)
C12 C10 1.349(2)
C12 N2 1.377(2)
C3 C4 1.388(3)
C4 C8 1.504(3)
C10 N1 1.378(2)
C18 C17 1.389(3)
C14 O2 1.384(3)
C14 C15 1.401(3)
C11 N1 1.311(2)
C11 N2 1.312(3)
C17 C16 1.380(3)
C17 C20 1.500(3)
C16 C15 1.373(3)
C15 C19 1.521(4)
C21 O4 1.227(2)
C21 O3 1.292(2)
C21 C22 1.477(3)
C24 O6 1.211(2)
C24 O5 1.286(2)
C24 C23 1.486(3)
C22 C23 1.322(3)
